data_7159763
loop_
_publ_author_name
'Antony Haritha Mercy, A.'
'Padma Priya, V. R.'
'Hariprasad, R.'
'Gayathri, K.'
'Ravindra, S.'
'Chandra Nandi, Ganesh'
'Kataria, Ramesh'

_publ_section_title
;
 Facile synthesis of <i>N</i>-(&#x3b1;-furanyl) alkyl sulfoximines
 <i>via</i> gold catalyzed Michael addition/cyclization of enynones and
 sulfoximines.
;
_journal_issue 5
_journal_name_full 'Organic &amp; biomolecular chemistry'
_journal_page_first 945
_journal_page_last 949
_journal_paper_doi 10.1039/d3ob01631e
_journal_volume 22
_journal_year 2024
_chemical_absolute_configuration syn
_chemical_compound_source synthesized
_chemical_formula_moiety 'C24 H29 N O2 S'
_chemical_formula_sum 'C24 H29 N O2 S'
_chemical_formula_weight 395.54
_space_group_crystal_system monoclinic
_space_group_IT_number 4
_space_group_name_Hall 'P 2yb'
_space_group_name_H-M_alt 'P 1 21 1'
_atom_sites_solution_hydrogens geom
_atom_sites_solution_primary dual
_audit_creation_date 2023-11-26
_audit_creation_method
;
Olex2 1.5
(compiled 2023.03.06 svn.rbb2c1857 for OlexSys, GUI svn.r6748)
;
_audit_update_record
;
2023-11-26 deposited with the CCDC.	2024-01-09 downloaded from the CCDC.
;
_cell_angle_alpha 90
_cell_angle_beta 97.364(5)
_cell_angle_gamma 90
_cell_formula_units_Z 2
_cell_length_a 7.3206(4)
_cell_length_b 9.0166(4)
_cell_length_c 16.8696(8)
_cell_measurement_reflns_used 4849
_cell_measurement_temperature 293(2)
_cell_measurement_theta_max 25.8080
_cell_measurement_theta_min 3.5840
_cell_volume 1104.33(9)
_computing_cell_refinement 'CrysAlisPro 1.171.42.90a (Rigaku OD, 2023)'
_computing_data_collection 'CrysAlisPro 1.171.42.90a (Rigaku OD, 2023)'
_computing_data_reduction 'CrysAlisPro 1.171.42.90a (Rigaku OD, 2023)'
_computing_molecular_graphics 'Olex2 1.5 (Dolomanov et al., 2009)'
_computing_publication_material 'Olex2 1.5 (Dolomanov et al., 2009)'
_computing_structure_refinement 'SHELXL 2017/1 (Sheldrick, 2015)'
_computing_structure_solution 'SHELXT  (Sheldrick, 2015)'
_diffrn_ambient_temperature 293(2)
_diffrn_detector 'Hybrid Pixel Array Detector'
_diffrn_detector_area_resol_mean 10.0000
_diffrn_detector_type HyPix3000
_diffrn_measured_fraction_theta_full 0.972
_diffrn_measured_fraction_theta_max 0.822
_diffrn_measurement_details
;
List of Runs (angles in degrees, time in seconds):

  # Type    Start    End  Width  t~exp~   \w     \q     \k     \f   Frames
#--------------------------------------------------------------------------
  1  \w    -20.00   7.00   0.50   15.67    --   -9.32 108.00 -40.00   54
  2  \w     -2.00  24.00   0.50   15.67    --    9.60-108.00-137.00   52
  3  \w    -23.00  16.00   0.50   15.67    --   -9.32  38.00 120.00   78
  4  \w     26.00  52.00   0.50   15.67    --   -9.32  38.00 120.00   52
  5  \w    -17.00   9.00   0.50   15.67    --   -9.32 -77.00  60.00   52
  6  \w      8.00  56.00   0.50   15.67    --    9.60-125.00  90.00   96
  7  \w    -14.00  39.00   0.50   15.67    --    9.60 -99.00   0.00  106
  8  \w    -14.00  40.00   0.50   15.67    --    9.60 -99.00-120.00  108
  9  \w    -14.00  35.00   0.50   15.67    --    9.60 -99.00  90.00   98
 10  \w     13.00  54.00   0.50   15.67    --    9.60-125.00 -30.00   82
 11  \w    -52.00  23.00   0.50   15.67    --    9.60 -38.00 -90.00  150
;
_diffrn_measurement_device 'four-circle diffractometer'
_diffrn_measurement_device_type 'SuperNova, Single source at offset/far, HyPix3000'
_diffrn_measurement_method '\w scans'
_diffrn_orient_matrix_type 'CrysAlisPro convention (1999,Acta A55,543-557)'
_diffrn_orient_matrix_UB_11 -0.0377714000
_diffrn_orient_matrix_UB_12 0.0019848000
_diffrn_orient_matrix_UB_13 0.0366710000
_diffrn_orient_matrix_UB_21 -0.0237412000
_diffrn_orient_matrix_UB_22 -0.0760605000
_diffrn_orient_matrix_UB_23 -0.0045158000
_diffrn_orient_matrix_UB_31 0.0869042000
_diffrn_orient_matrix_UB_32 -0.0199077000
_diffrn_orient_matrix_UB_33 0.0208227000
_diffrn_radiation_monochromator mirror
_diffrn_radiation_probe x-ray
_diffrn_radiation_type 'Mo K\a'
_diffrn_radiation_wavelength 0.71073
_diffrn_reflns_av_R_equivalents 0.0422
_diffrn_reflns_av_unetI/netI 0.0569
_diffrn_reflns_Laue_measured_fraction_full 0.872
_diffrn_reflns_Laue_measured_fraction_max 0.822
_diffrn_reflns_limit_h_max 9
_diffrn_reflns_limit_h_min -8
_diffrn_reflns_limit_k_max 11
_diffrn_reflns_limit_k_min -11
_diffrn_reflns_limit_l_max 21
_diffrn_reflns_limit_l_min -15
_diffrn_reflns_number 8334
_diffrn_reflns_point_group_measured_fraction_full 0.880
_diffrn_reflns_point_group_measured_fraction_max 0.829
_diffrn_reflns_theta_full 25.242
_diffrn_reflns_theta_max 25.594
_diffrn_reflns_theta_min 3.199
_diffrn_source 'micro-focus sealed X-ray tube'
_diffrn_source_type 'SuperNova (Mo) X-ray Source'
_exptl_absorpt_coefficient_mu 0.165
_exptl_absorpt_correction_T_max 1.00000
_exptl_absorpt_correction_T_min 0.60860
_exptl_absorpt_correction_type multi-scan
_exptl_absorpt_process_details
;
CrysAlisPro 1.171.42.90a (Rigaku Oxford Diffraction, 2023)
Empirical absorption correction using spherical harmonics,
implemented in SCALE3 ABSPACK scaling algorithm.
;
_exptl_crystal_colour yellow
_exptl_crystal_colour_primary yellow
_exptl_crystal_density_diffrn 1.190
_exptl_crystal_description block
_exptl_crystal_F_000 424
_exptl_crystal_size_max 0.24
_exptl_crystal_size_mid 0.22
_exptl_crystal_size_min 0.2
_refine_diff_density_max 0.122
_refine_diff_density_min -0.184
_refine_diff_density_rms 0.032
_refine_ls_abs_structure_details
;
 Refined as an inversion twin.
;
_refine_ls_abs_structure_Flack 0.31(10)
_refine_ls_extinction_method none
_refine_ls_goodness_of_fit_ref 0.961
_refine_ls_hydrogen_treatment constr
_refine_ls_matrix_type full
_refine_ls_number_parameters 259
_refine_ls_number_reflns 3495
_refine_ls_number_restraints 1
_refine_ls_restrained_S_all 0.961
_refine_ls_R_factor_all 0.0615
_refine_ls_R_factor_gt 0.0426
_refine_ls_shift/su_max 0.000
_refine_ls_shift/su_mean 0.000
_refine_ls_structure_factor_coef Fsqd
_refine_ls_weighting_details 'w=1/[\s^2^(Fo^2^)+(0.0447P)^2^] where P=(Fo^2^+2Fc^2^)/3'
_refine_ls_weighting_scheme calc
_refine_ls_wR_factor_gt 0.0869
_refine_ls_wR_factor_ref 0.0956
_reflns_Friedel_coverage 0.893
_reflns_Friedel_fraction_full 0.889
_reflns_Friedel_fraction_max 0.836
_reflns_number_gt 2610
_reflns_number_total 3495
_reflns_threshold_expression 'I > 2\s(I)'
_cod_data_source_file d3ob01631e2.cif
_cod_data_source_block rk-112
_cod_depositor_comments 'Adding full bibliography for 7159763.cif.'
_cod_original_sg_symbol_H-M 'P 21'
_cod_database_code 7159763
_shelx_shelxl_version_number 2017/1
_chemical_oxdiff_formula 'C H N O Cl'
_shelx_space_group_comment
;
The symmetry employed for this shelxl refinement is uniquely defined
by the following loop, which should always be used as a source of
symmetry information in preference to the above space-group names.
They are only intended as comments.
;
_shelx_estimated_absorpt_t_max 0.968
_shelx_estimated_absorpt_t_min 0.961
_olex2_refinement_description
;
1. Twinned data refinement
 Scales: 0.69(10)
 0.31(10)
2. Fixed Uiso
 At 1.2 times of:
  All C(H) groups
 At 1.5 times of:
  All C(H,H,H) groups
3.a Ternary CH refined with riding coordinates:
 C5(H5), C15(H15), C12(H12)
3.b Aromatic/amide H refined with riding coordinates:
 C2(H2), C21(H21), C23(H23), C22(H22), C20(H20), C10(H10), C11(H11), C7(H7),
 C9(H9), C8(H8), C19(H19)
3.c Idealised Me refined as rotating group:
 C24(H24A,H24B,H24C), C16(H16A,H16B,H16C), C13(H13A,H13B,H13C), C17(H17A,H17B,
 H17C), C14(H14A,H14B,H14C)
;
_olex2_submission_special_instructions 'No special instructions were received'
_oxdiff_exptl_absorpt_empirical_details
;
Empirical correction (ABSPACK) includes:
- Absorption correction using spherical harmonics
- Frame scaling
;
_oxdiff_exptl_absorpt_empirical_full_max 2.993
_oxdiff_exptl_absorpt_empirical_full_min 0.664

loop_
_space_group_symop_operation_xyz
'x, y, z'
'-x, y+1/2, -z'

loop_
_atom_site_label
_atom_site_type_symbol
_atom_site_fract_x
_atom_site_fract_y
_atom_site_fract_z
_atom_site_U_iso_or_equiv
_atom_site_adp_type
_atom_site_occupancy
_atom_site_site_symmetry_order
_atom_site_calc_flag
_atom_site_refinement_flags_posn
_atom_site_refinement_flags_adp
_atom_site_refinement_flags_occupancy
_atom_site_disorder_assembly
_atom_site_disorder_group
S1 S 0.45008(13) 0.77536(9) 0.80589(5) 0.0534(3) Uani 1 1 d . . . . .
O1 O 0.3760(3) 0.3050(3) 0.59791(13) 0.0525(7) Uani 1 1 d . . . . .
O2 O 0.6093(4) 0.8667(3) 0.79703(17) 0.0702(8) Uani 1 1 d . . . . .
N1 N 0.4714(4) 0.6090(3) 0.81805(17) 0.0498(8) Uani 1 1 d . . . . .
C1 C 0.2528(5) 0.2800(4) 0.6514(2) 0.0474(8) Uani 1 1 d . . . . .
C4 C 0.5115(5) 0.3965(4) 0.6352(2) 0.0487(9) Uani 1 1 d . . . . .
C18 C 0.0934(5) 0.1882(4) 0.6239(2) 0.0492(9) Uani 1 1 d . . . . .
C6 C 0.7257(5) 0.4348(4) 0.8276(2) 0.0488(9) Uani 1 1 d . . . . .
C2 C 0.3090(5) 0.3520(4) 0.7206(2) 0.0506(9) Uani 1 1 d . . . . .
H2 H 0.250519 0.352270 0.766375 0.061 Uiso 1 1 calc R U . . .
C3 C 0.4763(5) 0.4277(4) 0.7097(2) 0.0472(9) Uani 1 1 d . . . . .
C5 C 0.5897(5) 0.5234(4) 0.7702(2) 0.0491(10) Uani 1 1 d . . . . .
H5 H 0.659551 0.593611 0.741466 0.059 Uiso 1 1 calc R U . . .
C21 C -0.2090(7) 0.0110(5) 0.5731(3) 0.0756(14) Uani 1 1 d . . . . .
H21 H -0.310564 -0.048243 0.556365 0.091 Uiso 1 1 calc R U . . .
C23 C 0.0630(6) 0.1368(4) 0.5453(2) 0.0592(11) Uani 1 1 d . . . . .
H23 H 0.144369 0.162019 0.509413 0.071 Uiso 1 1 calc R U . . .
C15 C 0.3554(6) 0.8314(4) 0.8934(2) 0.0653(11) Uani 1 1 d . . . . .
H15 H 0.249675 0.767627 0.899309 0.078 Uiso 1 1 calc R U . . .
C12 C 0.2799(6) 0.8258(5) 0.7220(3) 0.0734(13) Uani 1 1 d . . . . .
H12 H 0.255125 0.932199 0.725923 0.088 Uiso 1 1 calc R U . . .
C22 C -0.0886(7) 0.0482(5) 0.5206(3) 0.0745(13) Uani 1 1 d . . . . .
H22 H -0.108424 0.013842 0.468255 0.089 Uiso 1 1 calc R U . . .
C20 C -0.1798(6) 0.0614(5) 0.6508(3) 0.0744(13) Uani 1 1 d . . . . .
H20 H -0.261717 0.035831 0.686336 0.089 Uiso 1 1 calc R U . . .
C10 C 0.8470(6) 0.2090(5) 0.8889(3) 0.0724(13) Uani 1 1 d . . . . .
H10 H 0.839864 0.106493 0.893770 0.087 Uiso 1 1 calc R U . . .
C24 C 0.6591(6) 0.4399(5) 0.5874(3) 0.0716(12) Uani 1 1 d . . . . .
H24A H 0.703979 0.353456 0.562838 0.107 Uiso 1 1 calc R U . . .
H24B H 0.758260 0.485519 0.621604 0.107 Uiso 1 1 calc R U . . .
H24C H 0.610846 0.508963 0.546668 0.107 Uiso 1 1 calc R U . . .
C11 C 0.7192(5) 0.2835(5) 0.8355(2) 0.0589(10) Uani 1 1 d . . . . .
H11 H 0.627590 0.230070 0.804520 0.071 Uiso 1 1 calc R U . . .
C7 C 0.8653(6) 0.5107(5) 0.8742(3) 0.0723(13) Uani 1 1 d . . . . .
H7 H 0.873441 0.613305 0.869939 0.087 Uiso 1 1 calc R U . . .
C9 C 0.9828(6) 0.2854(6) 0.9343(3) 0.0794(13) Uani 1 1 d . . . . .
H9 H 1.068565 0.235420 0.970061 0.095 Uiso 1 1 calc R U . . .
C8 C 0.9923(6) 0.4350(6) 0.9269(3) 0.0897(16) Uani 1 1 d . . . . .
H8 H 1.085409 0.487210 0.957715 0.108 Uiso 1 1 calc R U . . .
C19 C -0.0299(6) 0.1493(4) 0.6761(2) 0.0603(11) Uani 1 1 d . . . . .
H19 H -0.011375 0.182891 0.728619 0.072 Uiso 1 1 calc R U . . .
C16 C 0.4990(7) 0.8078(6) 0.9647(2) 0.0990(18) Uani 1 1 d . . . . .
H16A H 0.543393 0.707640 0.964595 0.149 Uiso 1 1 calc R U . . .
H16B H 0.445360 0.825545 1.012849 0.149 Uiso 1 1 calc R U . . .
H16C H 0.599519 0.875189 0.962010 0.149 Uiso 1 1 calc R U . . .
C13 C 0.3600(8) 0.7998(6) 0.6453(2) 0.1010(18) Uani 1 1 d . . . . .
H13A H 0.481982 0.840659 0.649758 0.152 Uiso 1 1 calc R U . . .
H13B H 0.283851 0.847030 0.601953 0.152 Uiso 1 1 calc R U . . .
H13C H 0.365163 0.695211 0.635225 0.152 Uiso 1 1 calc R U . . .
C17 C 0.2895(8) 0.9915(5) 0.8879(3) 0.1057(18) Uani 1 1 d . . . . .
H17A H 0.388171 1.054556 0.876080 0.159 Uiso 1 1 calc R U . . .
H17B H 0.250939 1.020673 0.937871 0.159 Uiso 1 1 calc R U . . .
H17C H 0.187732 1.000254 0.846169 0.159 Uiso 1 1 calc R U . . .
C14 C 0.1000(6) 0.7436(6) 0.7254(3) 0.1034(19) Uani 1 1 d . . . . .
H14A H 0.123780 0.638970 0.729797 0.155 Uiso 1 1 calc R U . . .
H14B H 0.017512 0.763145 0.677636 0.155 Uiso 1 1 calc R U . . .
H14C H 0.045148 0.776559 0.771058 0.155 Uiso 1 1 calc R U . . .

loop_
_atom_site_aniso_label
_atom_site_aniso_U_11
_atom_site_aniso_U_22
_atom_site_aniso_U_33
_atom_site_aniso_U_23
_atom_site_aniso_U_13
_atom_site_aniso_U_12
S1 0.0585(6) 0.0465(5) 0.0550(5) 0.0033(5) 0.0068(5) 0.0008(5)
O1 0.0483(14) 0.0662(18) 0.0431(12) -0.0010(13) 0.0060(13) 0.0044(13)
O2 0.0744(18) 0.0591(16) 0.0788(19) 0.0047(14) 0.0167(16) -0.0163(15)
N1 0.0574(19) 0.0404(17) 0.0531(18) 0.0004(14) 0.0131(17) 0.0003(14)
C1 0.050(2) 0.0470(18) 0.0460(19) 0.0031(19) 0.0070(19) 0.008(2)
C4 0.045(2) 0.059(2) 0.043(2) 0.0048(18) 0.008(2) 0.0011(19)
C18 0.052(2) 0.0437(19) 0.050(2) 0.0000(18) 0.001(2) 0.006(2)
C6 0.045(2) 0.055(2) 0.047(2) -0.0051(17) 0.0071(19) 0.0017(18)
C2 0.055(2) 0.053(2) 0.045(2) 0.0027(17) 0.013(2) -0.0002(19)
C3 0.048(2) 0.051(2) 0.042(2) 0.0047(17) 0.005(2) 0.0038(18)
C5 0.054(2) 0.049(2) 0.046(2) 0.0026(17) 0.012(2) -0.0013(19)
C21 0.071(3) 0.072(3) 0.081(3) -0.012(3) 0.000(3) -0.017(2)
C23 0.060(3) 0.063(2) 0.055(2) -0.0100(19) 0.012(2) -0.002(2)
C15 0.068(3) 0.060(2) 0.071(3) -0.006(2) 0.019(2) 0.007(2)
C12 0.084(3) 0.058(3) 0.075(3) 0.017(2) -0.003(3) 0.010(2)
C22 0.078(3) 0.080(3) 0.064(3) -0.018(2) 0.000(3) -0.007(3)
C20 0.066(3) 0.086(3) 0.073(3) 0.002(3) 0.014(3) -0.017(3)
C10 0.078(3) 0.057(2) 0.078(3) 0.002(2) -0.003(3) 0.016(3)
C24 0.065(3) 0.097(3) 0.057(3) -0.001(2) 0.021(2) -0.001(2)
C11 0.058(2) 0.059(2) 0.058(2) 0.003(2) 0.000(2) 0.006(2)
C7 0.074(3) 0.059(2) 0.079(3) -0.006(2) -0.011(3) 0.005(2)
C9 0.076(3) 0.077(3) 0.079(3) -0.004(3) -0.012(3) 0.025(3)
C8 0.077(3) 0.089(4) 0.094(4) -0.015(3) -0.028(3) 0.008(3)
C19 0.063(3) 0.064(3) 0.053(2) 0.000(2) 0.004(2) -0.006(2)
C16 0.126(4) 0.113(4) 0.057(2) -0.007(3) 0.006(3) 0.030(3)
C13 0.135(5) 0.107(4) 0.057(3) 0.016(3) -0.002(3) 0.005(4)
C17 0.138(5) 0.073(3) 0.108(4) -0.013(3) 0.024(4) 0.035(3)
C14 0.077(3) 0.111(5) 0.113(4) 0.014(3) -0.020(3) 0.008(3)

loop_
_atom_type_symbol
_atom_type_description
_atom_type_scat_dispersion_real
_atom_type_scat_dispersion_imag
_atom_type_scat_source
C C 0.0033 0.0016 'International Tables Vol C Tables 4.2.6.8 and 6.1.1.4'
H H 0.0000 0.0000 'International Tables Vol C Tables 4.2.6.8 and 6.1.1.4'
N N 0.0061 0.0033 'International Tables Vol C Tables 4.2.6.8 and 6.1.1.4'
O O 0.0106 0.0060 'International Tables Vol C Tables 4.2.6.8 and 6.1.1.4'
S S 0.1246 0.1234 'International Tables Vol C Tables 4.2.6.8 and 6.1.1.4'

loop_
_geom_angle_atom_site_label_1
_geom_angle_atom_site_label_2
_geom_angle_atom_site_label_3
_geom_angle
_geom_angle_site_symmetry_1
_geom_angle_site_symmetry_3
_geom_angle_publ_flag
O2 S1 N1 120.30(17) . . ?
O2 S1 C15 109.09(19) . . ?
O2 S1 C12 104.88(19) . . ?
N1 S1 C15 102.26(19) . . ?
N1 S1 C12 113.59(18) . . ?
C15 S1 C12 105.9(2) . . ?
C1 O1 C4 107.1(3) . . ?
C5 N1 S1 120.0(3) . . ?
O1 C1 C18 116.8(3) . . ?
C2 C1 O1 109.6(3) . . ?
C2 C1 C18 133.6(4) . . ?
O1 C4 C24 116.3(3) . . ?
C3 C4 O1 109.8(3) . . ?
C3 C4 C24 133.9(3) . . ?
C23 C18 C1 121.0(4) . . ?
C19 C18 C1 120.1(3) . . ?
C19 C18 C23 118.9(4) . . ?
C11 C6 C5 123.8(3) . . ?
C11 C6 C7 117.9(3) . . ?
C7 C6 C5 118.4(3) . . ?
C1 C2 H2 126.6 . . ?
C1 C2 C3 106.8(4) . . ?
C3 C2 H2 126.6 . . ?
C4 C3 C2 106.8(3) . . ?
C4 C3 C5 126.8(4) . . ?
C2 C3 C5 126.4(3) . . ?
N1 C5 C6 108.0(3) . . ?
N1 C5 C3 111.1(3) . . ?
N1 C5 H5 108.2 . . ?
C6 C5 H5 108.2 . . ?
C3 C5 C6 112.9(3) . . ?
C3 C5 H5 108.2 . . ?
C22 C21 H21 120.0 . . ?
C22 C21 C20 120.0(4) . . ?
C20 C21 H21 120.0 . . ?
C18 C23 H23 120.0 . . ?
C22 C23 C18 120.0(4) . . ?
C22 C23 H23 120.0 . . ?
S1 C15 H15 108.3 . . ?
C16 C15 S1 108.4(3) . . ?
C16 C15 H15 108.3 . . ?
C16 C15 C17 111.5(4) . . ?
C17 C15 S1 111.9(3) . . ?
C17 C15 H15 108.3 . . ?
S1 C12 H12 107.8 . . ?
C13 C12 S1 109.1(3) . . ?
C13 C12 H12 107.8 . . ?
C13 C12 C14 113.1(4) . . ?
C14 C12 S1 111.0(3) . . ?
C14 C12 H12 107.8 . . ?
C21 C22 C23 120.2(4) . . ?
C21 C22 H22 119.9 . . ?
C23 C22 H22 119.9 . . ?
C21 C20 H20 119.8 . . ?
C19 C20 C21 120.4(5) . . ?
C19 C20 H20 119.8 . . ?
C11 C10 H10 119.9 . . ?
C9 C10 H10 119.9 . . ?
C9 C10 C11 120.2(4) . . ?
C4 C24 H24A 109.5 . . ?
C4 C24 H24B 109.5 . . ?
C4 C24 H24C 109.5 . . ?
H24A C24 H24B 109.5 . . ?
H24A C24 H24C 109.5 . . ?
H24B C24 H24C 109.5 . . ?
C6 C11 C10 121.1(3) . . ?
C6 C11 H11 119.5 . . ?
C10 C11 H11 119.5 . . ?
C6 C7 H7 119.8 . . ?
C8 C7 C6 120.4(4) . . ?
C8 C7 H7 119.8 . . ?
C10 C9 H9 120.2 . . ?
C8 C9 C10 119.6(4) . . ?
C8 C9 H9 120.2 . . ?
C7 C8 H8 119.6 . . ?
C9 C8 C7 120.8(4) . . ?
C9 C8 H8 119.6 . . ?
C18 C19 H19 119.8 . . ?
C20 C19 C18 120.5(4) . . ?
C20 C19 H19 119.8 . . ?
C15 C16 H16A 109.5 . . ?
C15 C16 H16B 109.5 . . ?
C15 C16 H16C 109.5 . . ?
H16A C16 H16B 109.5 . . ?
H16A C16 H16C 109.5 . . ?
H16B C16 H16C 109.5 . . ?
C12 C13 H13A 109.5 . . ?
C12 C13 H13B 109.5 . . ?
C12 C13 H13C 109.5 . . ?
H13A C13 H13B 109.5 . . ?
H13A C13 H13C 109.5 . . ?
H13B C13 H13C 109.5 . . ?
C15 C17 H17A 109.5 . . ?
C15 C17 H17B 109.5 . . ?
C15 C17 H17C 109.5 . . ?
H17A C17 H17B 109.5 . . ?
H17A C17 H17C 109.5 . . ?
H17B C17 H17C 109.5 . . ?
C12 C14 H14A 109.5 . . ?
C12 C14 H14B 109.5 . . ?
C12 C14 H14C 109.5 . . ?
H14A C14 H14B 109.5 . . ?
H14A C14 H14C 109.5 . . ?
H14B C14 H14C 109.5 . . ?

loop_
_geom_bond_atom_site_label_1
_geom_bond_atom_site_label_2
_geom_bond_distance
_geom_bond_site_symmetry_2
_geom_bond_publ_flag
S1 O2 1.450(3) . ?
S1 N1 1.519(3) . ?
S1 C15 1.782(4) . ?
S1 C12 1.819(4) . ?
O1 C1 1.373(4) . ?
O1 C4 1.379(4) . ?
N1 C5 1.475(5) . ?
C1 C18 1.457(5) . ?
C1 C2 1.353(5) . ?
C4 C3 1.345(5) . ?
C4 C24 1.482(5) . ?
C18 C23 1.395(5) . ?
C18 C19 1.385(5) . ?
C6 C5 1.523(5) . ?
C6 C11 1.372(5) . ?
C6 C7 1.388(5) . ?
C2 H2 0.9300 . ?
C2 C3 1.434(5) . ?
C3 C5 1.502(5) . ?
C5 H5 0.9800 . ?
C21 H21 0.9300 . ?
C21 C22 1.369(6) . ?
C21 C20 1.377(6) . ?
C23 H23 0.9300 . ?
C23 C22 1.387(5) . ?
C15 H15 0.9800 . ?
C15 C16 1.507(5) . ?
C15 C17 1.521(6) . ?
C12 H12 0.9800 . ?
C12 C13 1.506(7) . ?
C12 C14 1.519(6) . ?
C22 H22 0.9300 . ?
C20 H20 0.9300 . ?
C20 C19 1.376(5) . ?
C10 H10 0.9300 . ?
C10 C11 1.386(5) . ?
C10 C9 1.362(6) . ?
C24 H24A 0.9600 . ?
C24 H24B 0.9600 . ?
C24 H24C 0.9600 . ?
C11 H11 0.9300 . ?
C7 H7 0.9300 . ?
C7 C8 1.382(6) . ?
C9 H9 0.9300 . ?
C9 C8 1.357(6) . ?
C8 H8 0.9300 . ?
C19 H19 0.9300 . ?
C16 H16A 0.9600 . ?
C16 H16B 0.9600 . ?
C16 H16C 0.9600 . ?
C13 H13A 0.9600 . ?
C13 H13B 0.9600 . ?
C13 H13C 0.9600 . ?
C17 H17A 0.9600 . ?
C17 H17B 0.9600 . ?
C17 H17C 0.9600 . ?
C14 H14A 0.9600 . ?
C14 H14B 0.9600 . ?
C14 H14C 0.9600 . ?

loop_
_geom_torsion_atom_site_label_1
_geom_torsion_atom_site_label_2
_geom_torsion_atom_site_label_3
_geom_torsion_atom_site_label_4
_geom_torsion
_geom_torsion_site_symmetry_1
_geom_torsion_site_symmetry_2
_geom_torsion_site_symmetry_3
_geom_torsion_site_symmetry_4
_geom_torsion_publ_flag
S1 N1 C5 C6 127.1(3) . . . . ?
S1 N1 C5 C3 -108.5(3) . . . . ?
O1 C1 C18 C23 -4.0(5) . . . . ?
O1 C1 C18 C19 175.4(3) . . . . ?
O1 C1 C2 C3 0.6(4) . . . . ?
O1 C4 C3 C2 0.0(4) . . . . ?
O1 C4 C3 C5 180.0(3) . . . . ?
O2 S1 N1 C5 -43.0(3) . . . . ?
O2 S1 C15 C16 -61.5(4) . . . . ?
O2 S1 C15 C17 61.8(4) . . . . ?
O2 S1 C12 C13 57.5(4) . . . . ?
O2 S1 C12 C14 -177.3(3) . . . . ?
N1 S1 C15 C16 66.9(4) . . . . ?
N1 S1 C15 C17 -169.7(3) . . . . ?
N1 S1 C12 C13 -75.8(4) . . . . ?
N1 S1 C12 C14 49.4(4) . . . . ?
C1 O1 C4 C3 0.3(4) . . . . ?
C1 O1 C4 C24 -179.1(3) . . . . ?
C1 C18 C23 C22 179.3(3) . . . . ?
C1 C18 C19 C20 -179.4(3) . . . . ?
C1 C2 C3 C4 -0.4(4) . . . . ?
C1 C2 C3 C5 179.6(3) . . . . ?
C4 O1 C1 C18 178.5(3) . . . . ?
C4 O1 C1 C2 -0.6(4) . . . . ?
C4 C3 C5 N1 143.7(3) . . . . ?
C4 C3 C5 C6 -94.8(4) . . . . ?
C18 C1 C2 C3 -178.2(4) . . . . ?
C18 C23 C22 C21 0.2(6) . . . . ?
C6 C7 C8 C9 -0.2(8) . . . . ?
C2 C1 C18 C23 174.7(4) . . . . ?
C2 C1 C18 C19 -5.8(6) . . . . ?
C2 C3 C5 N1 -36.3(4) . . . . ?
C2 C3 C5 C6 85.1(4) . . . . ?
C5 C6 C11 C10 -179.9(4) . . . . ?
C5 C6 C7 C8 -179.8(4) . . . . ?
C21 C20 C19 C18 -0.1(6) . . . . ?
C23 C18 C19 C20 0.1(5) . . . . ?
C15 S1 N1 C5 -163.9(3) . . . . ?
C15 S1 C12 C13 172.8(3) . . . . ?
C15 S1 C12 C14 -62.0(4) . . . . ?
C12 S1 N1 C5 82.5(3) . . . . ?
C12 S1 C15 C16 -173.9(3) . . . . ?
C12 S1 C15 C17 -50.6(4) . . . . ?
C22 C21 C20 C19 0.1(7) . . . . ?
C20 C21 C22 C23 -0.1(7) . . . . ?
C10 C9 C8 C7 0.3(8) . . . . ?
C24 C4 C3 C2 179.4(4) . . . . ?
C24 C4 C3 C5 -0.6(6) . . . . ?
C11 C6 C5 N1 109.6(4) . . . . ?
C11 C6 C5 C3 -13.7(5) . . . . ?
C11 C6 C7 C8 -0.3(7) . . . . ?
C11 C10 C9 C8 0.0(7) . . . . ?
C7 C6 C5 N1 -70.9(4) . . . . ?
C7 C6 C5 C3 165.8(4) . . . . ?
C7 C6 C11 C10 0.6(6) . . . . ?
C9 C10 C11 C6 -0.5(6) . . . . ?
C19 C18 C23 C22 -0.1(5) . . . . ?

loop_
_twin_individual_id
_twin_individual_mass_fraction_refined
1 0.69(10)
2 0.31(10)
